data_7232793
loop_
_publ_author_name
'Zou, Long'
'Li, Pinhua'
'Wang, Bin'
'Wang, Lei'

_publ_section_title
;
 Visible-light-induced radical cyclization of N-allylbenzamides with
 CF3SO2Na to trifluoromethylated dihydroisoquinolinones in water at room
 temperature
;
_journal_issue 12
_journal_name_full 'Green Chemistry'
_journal_page_first 3362
_journal_paper_doi 10.1039/C9GC00938H
_journal_volume 21
_journal_year 2019
_chemical_formula_sum 'C12 H11 Br F3 N O2'
_chemical_formula_weight 338.12
_space_group_IT_number 15
_space_group_name_Hall '-C 2yc'
_space_group_name_H-M_alt 'C 1 2/c 1'
_symmetry_cell_setting monoclinic
_symmetry_space_group_name_Hall '-C 2yc'
_symmetry_space_group_name_H-M 'C 1 2/c 1'
_atom_sites_solution_hydrogens geom
_atom_sites_solution_primary direct
_atom_sites_solution_secondary difmap
_audit_creation_method SHELXL-97
_audit_update_record
;
2018-10-22 deposited with the CCDC.    2019-05-15 downloaded from the CCDC.
;
_cell_angle_alpha 90.00
_cell_angle_beta 121.67(3)
_cell_angle_gamma 90.00
_cell_formula_units_Z 8
_cell_length_a 21.5250(10)
_cell_length_b 9.5970(5)
_cell_length_c 14.7450(6)
_cell_measurement_reflns_used 229
_cell_measurement_temperature 293(2)
_cell_measurement_theta_max 14.33
_cell_measurement_theta_min 3.89
_cell_volume 2592.4(9)
_computing_cell_refinement 'Bruker SAINT'
_computing_data_collection 'Bruker APEX2'
_computing_data_reduction 'Bruker SAINT'
_computing_molecular_graphics 'Bruker SHELXTL'
_computing_publication_material 'Bruker SHELXTL'
_computing_structure_refinement 'SHELXL-97 (Sheldrick, 2008)'
_computing_structure_solution 'SHELXS-97 (Sheldrick, 2008)'
_diffrn_ambient_temperature 293(2)
_diffrn_measured_fraction_theta_full 1.000
_diffrn_measured_fraction_theta_max 1.000
_diffrn_measurement_device_type 'Bruker APEX-II CCD'
_diffrn_measurement_method '\f and \w scans'
_diffrn_radiation_monochromator graphite
_diffrn_radiation_source 'fine-focus sealed tube'
_diffrn_radiation_type MoK\a
_diffrn_radiation_wavelength 0.71073
_diffrn_reflns_av_R_equivalents 0.1480
_diffrn_reflns_av_sigmaI/netI 0.1740
_diffrn_reflns_limit_h_max 25
_diffrn_reflns_limit_h_min -24
_diffrn_reflns_limit_k_max 11
_diffrn_reflns_limit_k_min -8
_diffrn_reflns_limit_l_max 16
_diffrn_reflns_limit_l_min -17
_diffrn_reflns_number 6397
_diffrn_reflns_theta_full 24.99
_diffrn_reflns_theta_max 24.99
_diffrn_reflns_theta_min 2.22
_exptl_absorpt_coefficient_mu 3.204
_exptl_absorpt_correction_T_max 0.527
_exptl_absorpt_correction_T_min 0.424
_exptl_absorpt_correction_type multi-scan
_exptl_absorpt_process_details SADABS
_exptl_crystal_colour yellow
_exptl_crystal_density_diffrn 1.733
_exptl_crystal_density_method 'not measured'
_exptl_crystal_description block
_exptl_crystal_F_000 1344
_exptl_crystal_size_max 0.28
_exptl_crystal_size_mid 0.25
_exptl_crystal_size_min 0.20
_refine_diff_density_max 0.357
_refine_diff_density_min -0.358
_refine_diff_density_rms 0.089
_refine_ls_extinction_method none
_refine_ls_goodness_of_fit_ref 0.859
_refine_ls_hydrogen_treatment constr
_refine_ls_matrix_type full
_refine_ls_number_parameters 172
_refine_ls_number_reflns 2278
_refine_ls_number_restraints 0
_refine_ls_restrained_S_all 0.859
_refine_ls_R_factor_all 0.1948
_refine_ls_R_factor_gt 0.0612
_refine_ls_shift/su_max 0.000
_refine_ls_shift/su_mean 0.000
_refine_ls_structure_factor_coef Fsqd
_refine_ls_weighting_details 'calc w=1/[\s^2^(Fo^2^)+(0.0020P)^2^+0.2000P] where P=(Fo^2^+2Fc^2^)/3'
_refine_ls_weighting_scheme calc
_refine_ls_wR_factor_gt 0.0886
_refine_ls_wR_factor_ref 0.1127
_reflns_number_gt 839
_reflns_number_total 2278
_reflns_threshold_expression >2sigma(I)
_cod_data_source_file c9gc00938h2.cif
_cod_data_source_block a
_cod_depositor_comments
;
The following automatic conversions were performed:

'_symmetry_cell_setting' value 'Monoclinic' changed to 'monoclinic'
according to
/home/data/users/saulius/crontab/automatic-downloads/rss-feeds/RSC/lib/dictionaries/cif_core.dic
dictionary named 'cif_core.dic' version 2.4.2 from 2011-04-26.

'_exptl_absorpt_correction_type' value 'Multi-scan' changed to
'multi-scan' according to
/home/data/users/saulius/crontab/automatic-downloads/rss-feeds/RSC/lib/dictionaries/cif_core.dic
dictionary named 'cif_core.dic' version 2.4.2 from 2011-04-26.

Automatic conversion script
Id: cif_fix_values 4973 2017-02-22 13:04:09Z antanas 

 Adding full bibliography for 7232793.cif.
;
_cod_original_cell_volume 2592.4(2)
_cod_original_sg_symbol_H-M 'C2/c   '
_cod_database_code 7232793

loop_
_symmetry_equiv_pos_as_xyz
'x, y, z'
'-x, y, -z+1/2'
'x+1/2, y+1/2, z'
'-x+1/2, y+1/2, -z+1/2'
'-x, -y, -z'
'x, -y, z-1/2'
'-x+1/2, -y+1/2, -z'
'x+1/2, -y+1/2, z-1/2'

loop_
_atom_site_label
_atom_site_type_symbol
_atom_site_fract_x
_atom_site_fract_y
_atom_site_fract_z
_atom_site_U_iso_or_equiv
_atom_site_adp_type
_atom_site_occupancy
_atom_site_symmetry_multiplicity
_atom_site_calc_flag
_atom_site_refinement_flags
N1 N 0.3418(4) 0.1691(7) 0.1702(5) 0.0617(19) Uani 1 1 d .
Br1 Br 0.25287(5) -0.36728(8) 0.13092(7) 0.0751(4) Uani 1 1 d .
O1 O 0.2423(3) 0.3035(5) 0.1090(4) 0.0833(19) Uani 1 1 d .
O2 O 0.3825(3) 0.2866(6) 0.1721(4) 0.0786(17) Uani 1 1 d .
F1 F 0.4472(3) -0.2793(7) 0.3325(5) 0.150(3) Uani 1 1 d .
F2 F 0.4673(3) -0.1701(6) 0.4673(5) 0.122(2) Uani 1 1 d .
F3 F 0.4948(3) -0.0842(7) 0.3623(4) 0.136(2) Uani 1 1 d .
C1 C 0.2138(5) -0.1858(8) 0.0929(6) 0.053(2) Uani 1 1 d .
C2 C 0.1390(5) -0.1717(10) 0.0358(6) 0.074(3) Uani 1 1 d .
H2A H 0.1096 -0.2505 0.0174 0.089 Uiso 1 1 calc R
C3 C 0.1081(5) -0.0452(11) 0.0067(6) 0.073(3) Uani 1 1 d .
H3A H 0.0575 -0.0366 -0.0337 0.088 Uiso 1 1 calc R
C4 C 0.1510(5) 0.0702(9) 0.0365(6) 0.062(2) Uani 1 1 d .
H4A H 0.1295 0.1580 0.0178 0.074 Uiso 1 1 calc R
C5 C 0.2262(5) 0.0587(8) 0.0944(6) 0.049(2) Uani 1 1 d .
C6 C 0.2591(4) -0.0705(8) 0.1232(6) 0.047(2) Uani 1 1 d .
C7 C 0.2695(5) 0.1896(9) 0.1219(6) 0.058(2) Uani 1 1 d .
C8 C 0.4155(5) 0.3498(8) 0.2727(7) 0.108(3) Uani 1 1 d .
H8A H 0.4427 0.4300 0.2741 0.162 Uiso 1 1 calc R
H8B H 0.4480 0.2846 0.3262 0.162 Uiso 1 1 calc R
H8C H 0.3786 0.3780 0.2868 0.162 Uiso 1 1 calc R
C9 C 0.3712(4) 0.0435(8) 0.1531(6) 0.064(2) Uani 1 1 d .
H9A H 0.4241 0.0446 0.1967 0.077 Uiso 1 1 calc R
H9B H 0.3568 0.0366 0.0789 0.077 Uiso 1 1 calc R
C10 C 0.3411(4) -0.0802(8) 0.1836(6) 0.058(2) Uani 1 1 d .
H10A H 0.3541 -0.1655 0.1608 0.070 Uiso 1 1 calc R
C11 C 0.3711(4) -0.0924(7) 0.3023(6) 0.058(2) Uani 1 1 d .
H11A H 0.3723 -0.0001 0.3299 0.070 Uiso 1 1 calc R
H11B H 0.3375 -0.1481 0.3120 0.070 Uiso 1 1 calc R
C12 C 0.4440(5) -0.1538(13) 0.3663(9) 0.088(3) Uani 1 1 d .

loop_
_atom_site_aniso_label
_atom_site_aniso_U_11
_atom_site_aniso_U_22
_atom_site_aniso_U_33
_atom_site_aniso_U_23
_atom_site_aniso_U_13
_atom_site_aniso_U_12
N1 0.065(5) 0.050(5) 0.078(5) 0.004(4) 0.043(5) 0.000(4)
Br1 0.0953(7) 0.0530(6) 0.0827(7) -0.0014(6) 0.0507(6) -0.0067(6)
O1 0.112(5) 0.051(4) 0.101(5) 0.005(3) 0.065(4) 0.016(4)
O2 0.104(5) 0.067(4) 0.066(4) -0.008(3) 0.045(4) -0.035(4)
F1 0.105(5) 0.118(5) 0.168(7) 0.005(4) 0.031(4) 0.061(4)
F2 0.079(4) 0.174(6) 0.077(4) 0.051(4) 0.016(4) 0.007(4)
F3 0.050(3) 0.201(7) 0.136(5) 0.067(4) 0.034(4) -0.007(4)
C1 0.059(6) 0.052(6) 0.048(6) 0.002(4) 0.028(5) -0.001(5)
C2 0.064(7) 0.088(8) 0.064(7) 0.005(5) 0.029(6) -0.011(6)
C3 0.050(6) 0.091(7) 0.062(7) 0.024(6) 0.019(5) 0.005(7)
C4 0.055(6) 0.070(7) 0.056(6) 0.020(5) 0.025(5) 0.021(5)
C5 0.060(6) 0.044(5) 0.050(6) 0.006(4) 0.033(5) 0.007(5)
C6 0.056(6) 0.049(5) 0.043(5) 0.002(4) 0.031(5) 0.001(5)
C7 0.069(7) 0.057(6) 0.053(6) 0.001(5) 0.035(6) 0.011(6)
C8 0.129(9) 0.104(8) 0.086(8) -0.026(7) 0.054(7) -0.048(7)
C9 0.062(6) 0.067(6) 0.072(6) -0.002(5) 0.041(5) -0.007(5)
C10 0.054(6) 0.061(6) 0.074(7) -0.006(4) 0.044(5) 0.008(5)
C11 0.056(6) 0.059(6) 0.065(6) 0.000(4) 0.035(5) -0.006(4)
C12 0.051(7) 0.108(9) 0.094(9) 0.020(8) 0.030(7) 0.011(7)

loop_
_atom_type_symbol
_atom_type_description
_atom_type_scat_dispersion_real
_atom_type_scat_dispersion_imag
_atom_type_scat_source
C C 0.0033 0.0016 'International Tables Vol C Tables 4.2.6.8 and 6.1.1.4'
H H 0.0000 0.0000 'International Tables Vol C Tables 4.2.6.8 and 6.1.1.4'
Br Br -0.2901 2.4595 'International Tables Vol C Tables 4.2.6.8 and 6.1.1.4'
F F 0.0171 0.0103 'International Tables Vol C Tables 4.2.6.8 and 6.1.1.4'
N N 0.0061 0.0033 'International Tables Vol C Tables 4.2.6.8 and 6.1.1.4'
O O 0.0106 0.0060 'International Tables Vol C Tables 4.2.6.8 and 6.1.1.4'

loop_
_geom_angle_atom_site_label_1
_geom_angle_atom_site_label_2
_geom_angle_atom_site_label_3
_geom_angle
C7 N1 O2 115.2(7)
C7 N1 C9 121.4(7)
O2 N1 C9 110.1(6)
C8 O2 N1 109.2(6)
C2 C1 C6 121.2(7)
C2 C1 Br1 117.9(7)
C6 C1 Br1 120.9(6)
C3 C2 C1 120.6(8)
C3 C2 H2A 119.7
C1 C2 H2A 119.7
C2 C3 C4 119.7(8)
C2 C3 H3A 120.1
C4 C3 H3A 120.1
C3 C4 C5 120.7(8)
C3 C4 H4A 119.6
C5 C4 H4A 119.6
C6 C5 C4 120.5(8)
C6 C5 C7 121.9(7)
C4 C5 C7 117.6(8)
C5 C6 C1 117.3(7)
C5 C6 C10 119.4(7)
C1 C6 C10 123.3(7)
O1 C7 N1 123.2(9)
O1 C7 C5 122.6(9)
N1 C7 C5 114.0(8)
O2 C8 H8A 109.5
O2 C8 H8B 109.5
H8A C8 H8B 109.5
O2 C8 H8C 109.5
H8A C8 H8C 109.5
H8B C8 H8C 109.5
N1 C9 C10 107.8(6)
N1 C9 H9A 110.2
C10 C9 H9A 110.2
N1 C9 H9B 110.2
C10 C9 H9B 110.2
H9A C9 H9B 108.5
C6 C10 C11 110.2(6)
C6 C10 C9 108.9(6)
C11 C10 C9 114.2(6)
C6 C10 H10A 107.8
C11 C10 H10A 107.8
C9 C10 H10A 107.8
C12 C11 C10 116.0(7)
C12 C11 H11A 108.3
C10 C11 H11A 108.3
C12 C11 H11B 108.3
C10 C11 H11B 108.3
H11A C11 H11B 107.4
F2 C12 F3 106.5(9)
F2 C12 F1 104.9(9)
F3 C12 F1 103.7(9)
F2 C12 C11 115.0(9)
F3 C12 C11 113.8(9)
F1 C12 C11 112.0(9)

loop_
_geom_bond_atom_site_label_1
_geom_bond_atom_site_label_2
_geom_bond_distance
N1 C7 1.344(9)
N1 O2 1.419(6)
N1 C9 1.443(8)
Br1 C1 1.887(7)
O1 C7 1.207(8)
O2 C8 1.403(8)
F1 C12 1.320(10)
F2 C12 1.308(10)
F3 C12 1.308(10)
C1 C2 1.378(9)
C1 C6 1.384(8)
C2 C3 1.342(9)
C2 H2A 0.9300
C3 C4 1.359(9)
C3 H3A 0.9300
C4 C5 1.383(9)
C4 H4A 0.9300
C5 C6 1.379(8)
C5 C7 1.488(9)
C6 C10 1.506(9)
C8 H8A 0.9600
C8 H8B 0.9600
C8 H8C 0.9600
C9 C10 1.529(9)
C9 H9A 0.9700
C9 H9B 0.9700
C10 C11 1.518(8)
C10 H10A 0.9800
C11 C12 1.464(10)
C11 H11A 0.9700
C11 H11B 0.9700
